data_7211107
loop_
_publ_author_name
'Ponomarova, Vira V.'
'Komarchuk, Vasiliy V.'
'Boldog, Ishtvan'
'Krautscheid, Harald'
'Domasevitch, Konstantin V.'

_publ_section_title
;
 Modular construction of 3D coordination frameworks incorporating
 SiF62&#x2212; links: Accessing the significance of [M(pyrazole)4{SiF6}]
 synthon
;
_journal_issue 41
_journal_name_full CrystEngComm
_journal_page_first 8280
_journal_paper_doi 10.1039/c3ce41238e
_journal_volume 15
_journal_year 2013
_chemical_formula_moiety 'C42 H56 Cd2 F6 N18 S2 Si, 6(C H Cl3)'
_chemical_formula_sum 'C48 H62 Cd2 Cl18 F6 N18 S2 Si'
_chemical_formula_weight 1960.27
_chemical_name_systematic
;
bis-Thiocyanato-mu-Hexafluorosilicato-tetrakis
(3,3',5,5'-Tetramethyl-4,4'-bipyrazole)dicadmium(II),
Solvate with 6 Chloroform
;
_space_group_IT_number 61
_space_group_name_Hall '-P 2ac 2ab'
_symmetry_cell_setting orthorhombic
_symmetry_Int_Tables_number 61
_symmetry_space_group_name_Hall '-P 2ac 2ab'
_symmetry_space_group_name_H-M 'P b c a'
_atom_sites_solution_hydrogens geom
_atom_sites_solution_primary direct
_atom_sites_solution_secondary difmap
_audit_creation_method SHELXL-97
_cell_angle_alpha 90.00
_cell_angle_beta 90.00
_cell_angle_gamma 90.00
_cell_formula_units_Z 4
_cell_length_a 14.4685(12)
_cell_length_b 22.858(3)
_cell_length_c 23.048(3)
_cell_measurement_reflns_used 42980
_cell_measurement_temperature 213(2)
_cell_measurement_theta_max 27.10
_cell_measurement_theta_min 4.20
_cell_volume 7622.5(15)
_computing_cell_refinement 'SAINT-NT (Bruker, 1999)'
_computing_data_collection 'SMART-NT (Bruker, 1998)'
_computing_data_reduction 'SAINT-NT (Bruker, 1999)'
_computing_molecular_graphics 'Diamond 2.1e (Brandenburg, 1999)'
_computing_publication_material 'WinGX 1.700.00 (Farrugia, 1999)'
_computing_structure_refinement 'SHELXL-97 (Sheldrick, 1997)'
_computing_structure_solution 'SHELXS-97 (Sheldrick, 1997)'
_diffrn_ambient_temperature 213(2)
_diffrn_measured_fraction_theta_full 0.996
_diffrn_measured_fraction_theta_max 0.996
_diffrn_measurement_device_type 'Siemens SMART CCD area-detector diffractometer'
_diffrn_measurement_method '\w scans'
_diffrn_radiation_monochromator graphite
_diffrn_radiation_source 'fine-focus sealed tube'
_diffrn_radiation_type MoK\a
_diffrn_radiation_wavelength 0.71073
_diffrn_reflns_av_R_equivalents 0.0301
_diffrn_reflns_av_sigmaI/netI 0.0203
_diffrn_reflns_limit_h_max 18
_diffrn_reflns_limit_h_min -13
_diffrn_reflns_limit_k_max 28
_diffrn_reflns_limit_k_min -29
_diffrn_reflns_limit_l_max 27
_diffrn_reflns_limit_l_min -29
_diffrn_reflns_number 42980
_diffrn_reflns_theta_full 27.10
_diffrn_reflns_theta_max 27.10
_diffrn_reflns_theta_min 4.20
_diffrn_standards_decay_% 0
_exptl_absorpt_coefficient_mu 1.322
_exptl_absorpt_correction_T_max 0.7779
_exptl_absorpt_correction_T_min 0.7335
_exptl_absorpt_correction_type empirical
_exptl_absorpt_process_details 'SADABS (Sheldrick, 1996)'
_exptl_crystal_colour colorless
_exptl_crystal_density_diffrn 1.708
_exptl_crystal_density_method 'not measured'
_exptl_crystal_description prism
_exptl_crystal_F_000 3912
_exptl_crystal_size_max 0.25
_exptl_crystal_size_mid 0.22
_exptl_crystal_size_min 0.20
_refine_diff_density_max 1.133
_refine_diff_density_min -1.203
_refine_diff_density_rms 0.124
_refine_ls_extinction_method none
_refine_ls_goodness_of_fit_ref 1.046
_refine_ls_hydrogen_treatment constr
_refine_ls_matrix_type full
_refine_ls_number_parameters 460
_refine_ls_number_reflns 8386
_refine_ls_number_restraints 6
_refine_ls_restrained_S_all 1.046
_refine_ls_R_factor_all 0.0687
_refine_ls_R_factor_gt 0.0577
_refine_ls_shift/su_max 0.025
_refine_ls_shift/su_mean 0.000
_refine_ls_structure_factor_coef Fsqd
_refine_ls_weighting_details 'calc w=1/[\s^2^(Fo^2^)+(0.0850P)^2^+29.8985P] where P=(Fo^2^+2Fc^2^)/3'
_refine_ls_weighting_scheme calc
_refine_ls_wR_factor_gt 0.1557
_refine_ls_wR_factor_ref 0.1624
_reflns_number_gt 7055
_reflns_number_total 8386
_reflns_threshold_expression >2sigma(I)
_cod_data_source_file c3ce41238e.txt
_cod_data_source_block (2)
_cod_depositor_comments
;
The following automatic conversions were performed:

data name '_iucr_refine_instruction_details' was replaced with
'_iucr_refine_instructions_details' as specified in the replacement
file 'data/replacement-values/replacement_tags.lst'.

Automatic conversion script
Id: cif_correct_tags 9268 2022-04-12 08:56:07Z antanas 
;
_cod_database_code 7211107

loop_
_symmetry_equiv_pos_as_xyz
'x, y, z'
'-x+1/2, -y, z+1/2'
'-x, y+1/2, -z+1/2'
'x+1/2, -y+1/2, -z'
'-x, -y, -z'
'x-1/2, y, -z-1/2'
'x, -y-1/2, z-1/2'
'-x-1/2, y-1/2, z'

loop_
_atom_site_label
_atom_site_type_symbol
_atom_site_fract_x
_atom_site_fract_y
_atom_site_fract_z
_atom_site_U_iso_or_equiv
_atom_site_adp_type
_atom_site_occupancy
_atom_site_symmetry_multiplicity
_atom_site_calc_flag
_atom_site_refinement_flags
_atom_site_disorder_assembly
_atom_site_disorder_group
Cd1 Cd 0.01431(2) 0.135165(12) 0.384578(12) 0.02094(11) Uani 1 1 d . . .
Si1 Si 0.0000 0.0000 0.5000 0.0199(3) Uani 1 2 d S . .
S1 S 0.10786(12) 0.27429(7) 0.23414(7) 0.0573(4) Uani 1 1 d . . .
F1 F 0.00246(19) 0.05729(11) 0.45371(12) 0.0336(6) Uani 1 1 d . . .
F2 F -0.10665(18) 0.01990(12) 0.52171(12) 0.0345(6) Uani 1 1 d . . .
F3 F 0.0470(2) 0.04189(12) 0.55206(11) 0.0363(6) Uani 1 1 d . . .
N1 N -0.1062(3) 0.08456(15) 0.33979(16) 0.0285(8) Uani 1 1 d . . .
N2 N -0.1031(3) 0.02496(16) 0.33723(17) 0.0304(8) Uani 1 1 d . . .
H2 H -0.0702 0.0035 0.3606 0.046 Uiso 1 1 calc R . .
N3 N -0.3833(3) 0.06741(16) 0.15992(15) 0.0285(8) Uani 1 1 d . . .
N4 N -0.3163(3) 0.04185(18) 0.12891(17) 0.0325(8) Uani 1 1 d . . .
H4 H -0.3210 0.0340 0.0921 0.049 Uiso 1 1 calc R . .
N5 N -0.0925(3) 0.17629(16) 0.44904(16) 0.0286(8) Uani 1 1 d . . .
N6 N -0.1472(3) 0.14093(16) 0.48177(17) 0.0316(8) Uani 1 1 d . . .
H6 H -0.1374 0.1037 0.4866 0.047 Uiso 1 1 calc R . .
N7 N -0.3641(3) 0.33768(17) 0.55332(16) 0.0302(8) Uani 1 1 d . . .
N8 N -0.3716(3) 0.34877(17) 0.49558(16) 0.0322(8) Uani 1 1 d . . .
H8 H -0.4074 0.3756 0.4809 0.048 Uiso 1 1 calc R . .
N9 N 0.0269(3) 0.20782(19) 0.32099(19) 0.0384(9) Uani 1 1 d . . .
C1 C -0.1847(4) 0.1627(2) 0.2851(3) 0.0464(13) Uani 1 1 d . . .
H1A H -0.1550 0.1869 0.3142 0.070 Uiso 1 1 calc R . .
H1B H -0.2510 0.1687 0.2866 0.070 Uiso 1 1 calc R . .
H1C H -0.1619 0.1733 0.2469 0.070 Uiso 1 1 calc R . .
C2 C -0.1634(3) 0.09987(18) 0.29664(19) 0.0270(9) Uani 1 1 d . . .
C3 C -0.1963(3) 0.05015(18) 0.26692(18) 0.0259(8) Uani 1 1 d . . .
C4 C -0.1560(3) 0.00310(19) 0.2949(2) 0.0321(10) Uani 1 1 d . . .
C5 C -0.1657(4) -0.0610(2) 0.2852(3) 0.0530(15) Uani 1 1 d . . .
H5A H -0.1493 -0.0702 0.2455 0.080 Uiso 1 1 calc R . .
H5B H -0.2291 -0.0726 0.2924 0.080 Uiso 1 1 calc R . .
H5C H -0.1249 -0.0818 0.3115 0.080 Uiso 1 1 calc R . .
C6 C -0.4079(4) 0.0936(3) 0.2627(2) 0.0415(12) Uani 1 1 d . . .
H6A H -0.3921 0.1340 0.2710 0.062 Uiso 1 1 calc R . .
H6B H -0.3971 0.0699 0.2969 0.062 Uiso 1 1 calc R . .
H6C H -0.4726 0.0912 0.2519 0.062 Uiso 1 1 calc R . .
C7 C -0.3497(3) 0.07185(19) 0.21404(18) 0.0274(9) Uani 1 1 d . . .
C8 C -0.2591(3) 0.04989(18) 0.21646(18) 0.0256(8) Uani 1 1 d . . .
C9 C -0.2406(3) 0.0295(2) 0.1610(2) 0.0330(10) Uani 1 1 d . . .
C10 C -0.1591(4) -0.0020(3) 0.1371(3) 0.0528(14) Uani 1 1 d . . .
H10A H -0.1639 -0.0433 0.1462 0.079 Uiso 1 1 calc R . .
H10B H -0.1030 0.0137 0.1541 0.079 Uiso 1 1 calc R . .
H10C H -0.1571 0.0030 0.0953 0.079 Uiso 1 1 calc R . .
C11 C -0.0868(4) 0.2809(2) 0.4235(3) 0.0506(15) Uani 1 1 d . . .
H11A H -0.0200 0.2778 0.4261 0.076 Uiso 1 1 calc R . .
H11B H -0.1069 0.3166 0.4425 0.076 Uiso 1 1 calc R . .
H11C H -0.1051 0.2818 0.3831 0.076 Uiso 1 1 calc R . .
C12 C -0.1304(3) 0.22930(18) 0.4527(2) 0.0304(9) Uani 1 1 d . . .
C13 C -0.2098(3) 0.22807(19) 0.48773(18) 0.0288(9) Uani 1 1 d . . .
C14 C -0.2180(3) 0.1703(2) 0.5057(2) 0.0329(10) Uani 1 1 d . . .
C15 C -0.2862(4) 0.1400(2) 0.5434(3) 0.0506(14) Uani 1 1 d . . .
H15A H -0.2922 0.0996 0.5311 0.076 Uiso 1 1 calc R . .
H15B H -0.3456 0.1594 0.5403 0.076 Uiso 1 1 calc R . .
H15C H -0.2652 0.1413 0.5833 0.076 Uiso 1 1 calc R . .
C16 C -0.2740(5) 0.2709(3) 0.6157(2) 0.0577(18) Uani 1 1 d . . .
H16A H -0.2687 0.3031 0.6429 0.087 Uiso 1 1 calc R . .
H16B H -0.2147 0.2515 0.6119 0.087 Uiso 1 1 calc R . .
H16C H -0.3195 0.2432 0.6299 0.087 Uiso 1 1 calc R . .
C17 C -0.3037(3) 0.2938(2) 0.55771(19) 0.0323(10) Uani 1 1 d . . .
C18 C -0.2725(3) 0.2766(2) 0.50214(19) 0.0300(9) Uani 1 1 d . . .
C19 C -0.3174(3) 0.3134(2) 0.46404(19) 0.0325(10) Uani 1 1 d . . .
C20 C -0.3130(5) 0.3181(3) 0.3997(2) 0.0517(15) Uani 1 1 d . . .
H20A H -0.3729 0.3298 0.3849 0.078 Uiso 1 1 calc R . .
H20B H -0.2961 0.2804 0.3834 0.078 Uiso 1 1 calc R . .
H20C H -0.2670 0.3470 0.3890 0.078 Uiso 1 1 calc R . .
C21 C 0.0596(3) 0.2360(2) 0.2856(2) 0.0352(10) Uani 1 1 d . . .
C22 C 0.0160(7) 0.1843(5) 0.1172(4) 0.093(3) Uani 1 1 d . . .
H22 H 0.0319 0.2046 0.1538 0.111 Uiso 1 1 calc R . .
Cl1 Cl -0.0733(3) 0.13773(17) 0.1323(2) 0.1533(15) Uani 1 1 d . . .
Cl2 Cl 0.1142(3) 0.1504(2) 0.09326(16) 0.1639(16) Uani 1 1 d . . .
Cl3 Cl -0.0179(3) 0.2372(3) 0.0680(3) 0.227(3) Uani 1 1 d . . .
Cl4 Cl 0.32282(16) 0.32418(9) 0.27005(11) 0.0878(7) Uani 1 1 d . . .
C23 C 0.4180(16) 0.3725(9) 0.2738(11) 0.061(5) Uani 0.50 1 d P A -1
H23 H 0.4741 0.3478 0.2716 0.073 Uiso 0.50 1 calc PR A -1
Cl5 Cl 0.4258(3) 0.4208(3) 0.2183(3) 0.1060(18) Uani 0.50 1 d P A -1
Cl6 Cl 0.4184(4) 0.4044(2) 0.3432(3) 0.0939(16) Uani 0.50 1 d P A -1
C23A C 0.4195(19) 0.3599(10) 0.2991(11) 0.070(6) Uani 0.50 1 d P A -2
H23A H 0.4768 0.3453 0.2806 0.084 Uiso 0.50 1 calc PR A -2
Cl5A Cl 0.4258(6) 0.3514(6) 0.3751(3) 0.179(4) Uani 0.50 1 d P A -2
Cl6A Cl 0.4119(4) 0.4309(2) 0.2919(8) 0.211(7) Uani 0.50 1 d P A -2
C24 C -0.3960(8) -0.0194(8) 0.4334(5) 0.149(7) Uiso 0.65 1 d PD B -3
H24 H -0.4220 0.0207 0.4325 0.179 Uiso 0.65 1 calc PR B -3
Cl7 Cl -0.2815(5) -0.0185(3) 0.4565(4) 0.171(2) Uiso 0.65 1 d PD B -3
Cl8 Cl -0.4584(7) -0.0641(5) 0.4806(5) 0.216(4) Uiso 0.65 1 d PD B -3
Cl9 Cl -0.4069(6) -0.0534(4) 0.3656(4) 0.184(3) Uiso 0.65 1 d PD B -3
C24A C -0.3593(17) -0.0558(13) 0.4277(9) 0.149(7) Uiso 0.35 1 d PD C -4
H24A H -0.3338 -0.0866 0.4021 0.179 Uiso 0.35 1 calc PR C -4
Cl7A Cl -0.2970(12) 0.0072(8) 0.4125(9) 0.208(6) Uiso 0.35 1 d PD C -4
Cl8A Cl -0.3144(8) -0.0690(5) 0.4958(5) 0.139(3) Uiso 0.35 1 d PD C -4
Cl9A Cl -0.4785(15) -0.0597(12) 0.4207(13) 0.274(10) Uiso 0.35 1 d PD C -4

loop_
_atom_site_aniso_label
_atom_site_aniso_U_11
_atom_site_aniso_U_22
_atom_site_aniso_U_33
_atom_site_aniso_U_23
_atom_site_aniso_U_13
_atom_site_aniso_U_12
Cd1 0.02236(17) 0.01986(17) 0.02061(17) -0.00087(10) 0.00127(10) -0.00078(10)
Si1 0.0238(7) 0.0152(7) 0.0208(7) 0.0022(5) 0.0003(6) 0.0003(5)
S1 0.0549(9) 0.0593(9) 0.0578(9) 0.0301(7) 0.0112(7) 0.0022(7)
F1 0.0432(15) 0.0243(13) 0.0334(14) 0.0118(11) 0.0023(11) 0.0000(11)
F2 0.0296(13) 0.0342(14) 0.0396(14) 0.0037(12) 0.0067(11) 0.0072(11)
F3 0.0468(16) 0.0301(13) 0.0318(13) -0.0055(11) -0.0059(12) -0.0055(12)
N1 0.0279(18) 0.0237(17) 0.0339(19) -0.0013(15) -0.0087(15) 0.0017(14)
N2 0.0302(19) 0.0230(17) 0.038(2) 0.0057(15) -0.0132(16) 0.0007(14)
N3 0.0283(18) 0.0317(19) 0.0257(17) 0.0027(15) -0.0050(14) 0.0034(15)
N4 0.032(2) 0.037(2) 0.0278(18) -0.0056(16) -0.0062(15) 0.0066(16)
N5 0.0294(19) 0.0253(18) 0.0313(19) -0.0006(14) 0.0072(15) 0.0033(14)
N6 0.035(2) 0.0219(17) 0.038(2) 0.0048(15) 0.0097(17) 0.0067(15)
N7 0.0320(19) 0.0314(19) 0.0271(18) -0.0040(15) 0.0021(15) 0.0098(15)
N8 0.041(2) 0.0283(18) 0.0269(18) 0.0022(15) 0.0036(16) 0.0124(16)
N9 0.044(2) 0.034(2) 0.037(2) 0.0105(18) 0.0031(18) -0.0034(18)
C1 0.050(3) 0.024(2) 0.065(4) -0.002(2) -0.025(3) 0.005(2)
C2 0.027(2) 0.023(2) 0.031(2) 0.0012(16) -0.0063(17) 0.0024(16)
C3 0.024(2) 0.025(2) 0.029(2) 0.0021(16) -0.0062(16) 0.0004(16)
C4 0.033(2) 0.024(2) 0.039(2) 0.0018(18) -0.0112(19) -0.0045(17)
C5 0.057(3) 0.026(2) 0.076(4) 0.000(3) -0.028(3) -0.003(2)
C6 0.038(3) 0.058(3) 0.029(2) 0.004(2) 0.000(2) 0.010(2)
C7 0.029(2) 0.027(2) 0.027(2) 0.0074(16) -0.0046(16) -0.0007(17)
C8 0.027(2) 0.024(2) 0.026(2) 0.0011(16) -0.0063(16) 0.0001(16)
C9 0.031(2) 0.033(2) 0.035(2) -0.0017(19) -0.0054(19) 0.0025(18)
C10 0.044(3) 0.066(4) 0.048(3) -0.010(3) -0.005(3) 0.017(3)
C11 0.059(3) 0.027(2) 0.067(4) 0.002(2) 0.030(3) 0.002(2)
C12 0.037(2) 0.022(2) 0.032(2) -0.0009(17) 0.0076(18) 0.0048(17)
C13 0.032(2) 0.026(2) 0.028(2) 0.0004(17) 0.0045(17) 0.0078(17)
C14 0.034(2) 0.031(2) 0.034(2) 0.0056(18) 0.0074(19) 0.0090(18)
C15 0.050(3) 0.040(3) 0.062(4) 0.014(3) 0.025(3) 0.007(2)
C16 0.060(4) 0.084(5) 0.029(3) 0.003(3) 0.001(2) 0.044(3)
C17 0.031(2) 0.037(2) 0.029(2) 0.0004(18) 0.0021(18) 0.0125(19)
C18 0.033(2) 0.028(2) 0.029(2) 0.0009(17) 0.0058(18) 0.0090(17)
C19 0.042(3) 0.027(2) 0.028(2) 0.0014(17) 0.0047(19) 0.0082(19)
C20 0.071(4) 0.055(3) 0.029(2) 0.004(2) 0.007(2) 0.025(3)
C21 0.035(2) 0.034(2) 0.037(2) 0.008(2) -0.002(2) 0.0018(19)
C22 0.094(7) 0.111(8) 0.072(6) 0.032(5) -0.019(5) -0.027(6)
Cl1 0.125(3) 0.144(3) 0.191(4) 0.056(3) -0.011(3) -0.046(2)
Cl2 0.163(4) 0.235(5) 0.094(2) 0.014(3) 0.043(2) -0.005(3)
Cl3 0.137(3) 0.285(6) 0.258(5) 0.210(5) -0.090(3) -0.084(3)
Cl4 0.0834(13) 0.0562(10) 0.1237(18) 0.0131(11) -0.0332(13) -0.0157(9)
C23 0.040(7) 0.037(9) 0.106(18) 0.008(9) -0.008(10) 0.011(6)
Cl5 0.068(3) 0.095(3) 0.155(5) 0.048(4) 0.003(3) -0.015(2)
Cl6 0.101(4) 0.055(2) 0.125(4) -0.027(3) 0.037(3) -0.010(2)
C23A 0.057(9) 0.038(11) 0.11(2) -0.001(10) -0.025(13) 0.010(8)
Cl5A 0.105(5) 0.321(14) 0.111(5) -0.038(7) -0.015(4) -0.043(7)
Cl6A 0.076(3) 0.047(3) 0.51(2) -0.072(6) -0.065(7) 0.009(2)

loop_
_atom_type_symbol
_atom_type_description
_atom_type_scat_dispersion_real
_atom_type_scat_dispersion_imag
_atom_type_scat_source
C C 0.0033 0.0016 'International Tables Vol C Tables 4.2.6.8 and 6.1.1.4'
H H 0.0000 0.0000 'International Tables Vol C Tables 4.2.6.8 and 6.1.1.4'
N N 0.0061 0.0033 'International Tables Vol C Tables 4.2.6.8 and 6.1.1.4'
F F 0.0171 0.0103 'International Tables Vol C Tables 4.2.6.8 and 6.1.1.4'
Si Si 0.0817 0.0704 'International Tables Vol C Tables 4.2.6.8 and 6.1.1.4'
S S 0.1246 0.1234 'International Tables Vol C Tables 4.2.6.8 and 6.1.1.4'
Cl Cl 0.1484 0.1585 'International Tables Vol C Tables 4.2.6.8 and 6.1.1.4'
Cd Cd -0.8075 1.2024 'International Tables Vol C Tables 4.2.6.8 and 6.1.1.4'

loop_
_geom_angle_atom_site_label_1
_geom_angle_atom_site_label_2
_geom_angle_atom_site_label_3
_geom_angle
_geom_angle_site_symmetry_1
_geom_angle_site_symmetry_3
N9 Cd1 N1 98.05(15) . .
N9 Cd1 N5 99.95(15) . .
N1 Cd1 N5 89.25(13) . .
N9 Cd1 N7 98.20(15) . 4_556
N1 Cd1 N7 163.60(13) . 4_556
N5 Cd1 N7 90.09(13) . 4_556
N9 Cd1 N3 98.69(15) . 6_656
N1 Cd1 N3 87.24(13) . 6_656
N5 Cd1 N3 161.34(13) . 6_656
N7 Cd1 N3 88.17(13) 4_556 6_656
N9 Cd1 F1 179.27(14) . .
N1 Cd1 F1 82.67(11) . .
N5 Cd1 F1 80.15(11) . .
N7 Cd1 F1 81.07(11) 4_556 .
N3 Cd1 F1 81.22(11) 6_656 .
F3 Si1 F3 180.00(15) . 5_556
F3 Si1 F2 90.27(14) . .
F3 Si1 F2 89.73(14) 5_556 .
F3 Si1 F2 89.73(14) . 5_556
F3 Si1 F2 90.27(14) 5_556 5_556
F2 Si1 F2 180.00(18) . 5_556
F3 Si1 F1 90.04(13) . .
F3 Si1 F1 89.96(13) 5_556 .
F2 Si1 F1 89.86(13) . .
F2 Si1 F1 90.14(13) 5_556 .
F3 Si1 F1 89.96(13) . 5_556
F3 Si1 F1 90.04(13) 5_556 5_556
F2 Si1 F1 90.14(13) . 5_556
F2 Si1 F1 89.86(13) 5_556 5_556
F1 Si1 F1 180.00(11) . 5_556
Si1 F1 Cd1 176.07(16) . .
C2 N1 N2 104.4(3) . .
C2 N1 Cd1 131.3(3) . .
N2 N1 Cd1 119.3(3) . .
C4 N2 N1 112.7(3) . .
N4 N3 C7 105.5(3) . .
N4 N3 Cd1 120.4(3) . 6_556
C7 N3 Cd1 125.3(3) . 6_556
N3 N4 C9 112.7(4) . .
C12 N5 N6 105.4(3) . .
C12 N5 Cd1 132.6(3) . .
N6 N5 Cd1 119.8(3) . .
C14 N6 N5 112.0(4) . .
C17 N7 N8 105.5(3) . .
C17 N7 Cd1 129.9(3) . 4_456
N8 N7 Cd1 119.1(3) . 4_456
C19 N8 N7 111.8(4) . .
C21 N9 Cd1 157.9(4) . .
N1 C2 C3 111.0(4) . .
N1 C2 C1 120.7(4) . .
C3 C2 C1 128.3(4) . .
C4 C3 C2 104.9(4) . .
C4 C3 C8 128.6(4) . .
C2 C3 C8 126.4(4) . .
N2 C4 C3 106.9(4) . .
N2 C4 C5 122.1(4) . .
C3 C4 C5 130.9(4) . .
N3 C7 C8 110.3(4) . .
N3 C7 C6 121.4(4) . .
C8 C7 C6 128.2(4) . .
C9 C8 C7 105.3(4) . .
C9 C8 C3 127.5(4) . .
C7 C8 C3 127.2(4) . .
N4 C9 C8 106.1(4) . .
N4 C9 C10 122.7(4) . .
C8 C9 C10 131.1(4) . .
N5 C12 C13 110.8(4) . .
N5 C12 C11 120.9(4) . .
C13 C12 C11 128.2(4) . .
C14 C13 C12 105.1(4) . .
C14 C13 C18 126.6(4) . .
C12 C13 C18 128.3(4) . .
N6 C14 C13 106.7(4) . .
N6 C14 C15 120.9(4) . .
C13 C14 C15 132.4(4) . .
N7 C17 C18 110.5(4) . .
N7 C17 C16 121.2(4) . .
C18 C17 C16 128.3(4) . .
C19 C18 C17 104.9(4) . .
C19 C18 C13 127.4(4) . .
C17 C18 C13 127.7(4) . .
N8 C19 C18 107.4(4) . .
N8 C19 C20 121.5(4) . .
C18 C19 C20 131.2(4) . .
N9 C21 S1 178.1(5) . .
Cl2 C22 Cl1 114.4(7) . .
Cl2 C22 Cl3 110.0(6) . .
Cl1 C22 Cl3 110.8(5) . .
Cl5 C23 Cl6 114.6(13) . .
Cl5 C23 Cl4 115.1(13) . .
Cl6 C23 Cl4 107.8(13) . .
Cl6A C23A Cl4 111.7(12) . .
Cl6A C23A Cl5A 102.5(16) . .
Cl4 C23A Cl5A 111.6(15) . .
Cl7 C24 Cl8 107.9(9) . .
Cl7 C24 Cl9 111.3(9) . .
Cl8 C24 Cl9 104.5(8) . .
Cl8A C24A Cl9A 116.7(18) . .
Cl8A C24A Cl7A 97.6(12) . .
Cl9A C24A Cl7A 123(2) . .

loop_
_geom_bond_atom_site_label_1
_geom_bond_atom_site_label_2
_geom_bond_distance
_geom_bond_site_symmetry_2
Cd1 N9 2.223(4) .
Cd1 N1 2.333(4) .
Cd1 N5 2.340(4) .
Cd1 N7 2.352(4) 4_556
Cd1 N3 2.376(4) 6_656
Cd1 F1 2.395(2) .
Si1 F3 1.679(3) .
Si1 F3 1.679(3) 5_556
Si1 F2 1.685(3) .
Si1 F2 1.685(3) 5_556
Si1 F1 1.689(2) .
Si1 F1 1.689(2) 5_556
S1 C21 1.632(5) .
N1 C2 1.341(5) .
N1 N2 1.364(5) .
N2 C4 1.337(6) .
N3 N4 1.338(5) .
N3 C7 1.343(5) .
N3 Cd1 2.376(4) 6_556
N4 C9 1.351(6) .
N5 C12 1.333(5) .
N5 N6 1.360(5) .
N6 C14 1.345(6) .
N7 C17 1.334(6) .
N7 N8 1.359(5) .
N7 Cd1 2.352(4) 4_456
N8 C19 1.341(6) .
N9 C21 1.141(6) .
C1 C2 1.492(6) .
C2 C3 1.409(6) .
C3 C4 1.383(6) .
C3 C8 1.476(6) .
C4 C5 1.488(6) .
C6 C7 1.489(6) .
C7 C8 1.404(6) .
C8 C9 1.387(6) .
C9 C10 1.488(7) .
C11 C12 1.498(7) .
C12 C13 1.404(6) .
C13 C14 1.389(6) .
C13 C18 1.470(6) .
C14 C15 1.485(7) .
C16 C17 1.498(7) .
C17 C18 1.414(6) .
C18 C19 1.379(6) .
C19 C20 1.487(7) .
C22 Cl2 1.709(12) .
C22 Cl1 1.710(10) .
C22 Cl3 1.729(10) .
Cl4 C23A 1.75(3) .
Cl4 C23 1.77(2) .
C23 Cl5 1.692(19) .
C23 Cl6 1.76(3) .
C23A Cl6A 1.63(2) .
C23A Cl5A 1.76(3) .
C24 Cl7 1.741(9) .
C24 Cl8 1.744(9) .
C24 Cl9 1.752(9) .
C24A Cl8A 1.726(10) .
C24A Cl9A 1.735(10) .
C24A Cl7A 1.736(10) .

loop_
_geom_torsion_atom_site_label_1
_geom_torsion_atom_site_label_2
_geom_torsion_atom_site_label_3
_geom_torsion_atom_site_label_4
_geom_torsion
_geom_torsion_site_symmetry_1
N9 Cd1 N1 C2 -12.5(4) .
N5 Cd1 N1 C2 87.5(4) .
N7 Cd1 N1 C2 175.2(4) 4_556
N3 Cd1 N1 C2 -110.9(4) 6_656
F1 Cd1 N1 C2 167.6(4) .
N9 Cd1 N1 N2 138.5(3) .
N5 Cd1 N1 N2 -121.6(3) .
N7 Cd1 N1 N2 -33.8(7) 4_556
N3 Cd1 N1 N2 40.1(3) 6_656
F1 Cd1 N1 N2 -41.4(3) .
C2 N1 N2 C4 -0.4(5) .
Cd1 N1 N2 C4 -158.3(3) .
C7 N3 N4 C9 0.0(5) .
Cd1 N3 N4 C9 149.0(3) 6_556
N9 Cd1 N5 C12 -6.1(5) .
N1 Cd1 N5 C12 -104.2(4) .
N7 Cd1 N5 C12 92.2(4) 4_556
N3 Cd1 N5 C12 176.7(4) 6_656
F1 Cd1 N5 C12 173.1(4) .
N9 Cd1 N5 N6 154.6(3) .
N1 Cd1 N5 N6 56.6(3) .
N7 Cd1 N5 N6 -107.0(3) 4_556
N3 Cd1 N5 N6 -22.5(6) 6_656
F1 Cd1 N5 N6 -26.1(3) .
C12 N5 N6 C14 0.0(5) .
Cd1 N5 N6 C14 -165.4(3) .
C17 N7 N8 C19 -0.5(5) .
Cd1 N7 N8 C19 -157.0(3) 4_456
N1 Cd1 N9 C21 -112.7(11) .
N5 Cd1 N9 C21 156.7(11) .
N7 Cd1 N9 C21 65.1(11) 4_556
N3 Cd1 N9 C21 -24.2(11) 6_656
N2 N1 C2 C3 -0.1(5) .
Cd1 N1 C2 C3 154.0(3) .
N2 N1 C2 C1 -179.8(4) .
Cd1 N1 C2 C1 -25.7(7) .
N1 C2 C3 C4 0.5(5) .
C1 C2 C3 C4 -179.8(5) .
N1 C2 C3 C8 -178.8(4) .
C1 C2 C3 C8 0.8(8) .
N1 N2 C4 C3 0.7(6) .
N1 N2 C4 C5 -178.0(5) .
C2 C3 C4 N2 -0.7(5) .
C8 C3 C4 N2 178.6(4) .
C2 C3 C4 C5 177.9(6) .
C8 C3 C4 C5 -2.8(9) .
N4 N3 C7 C8 1.4(5) .
Cd1 N3 C7 C8 -145.6(3) 6_556
N4 N3 C7 C6 -174.6(4) .
Cd1 N3 C7 C6 38.4(6) 6_556
N3 C7 C8 C9 -2.3(5) .
C6 C7 C8 C9 173.3(5) .
N3 C7 C8 C3 176.0(4) .
C6 C7 C8 C3 -8.3(8) .
C4 C3 C8 C9 -61.9(7) .
C2 C3 C8 C9 117.2(5) .
C4 C3 C8 C7 120.1(6) .
C2 C3 C8 C7 -60.7(7) .
N3 N4 C9 C8 -1.5(5) .
N3 N4 C9 C10 176.4(5) .
C7 C8 C9 N4 2.2(5) .
C3 C8 C9 N4 -176.1(4) .
C7 C8 C9 C10 -175.4(6) .
C3 C8 C9 C10 6.3(9) .
N6 N5 C12 C13 -0.2(5) .
Cd1 N5 C12 C13 162.6(3) .
N6 N5 C12 C11 177.8(5) .
Cd1 N5 C12 C11 -19.4(7) .
N5 C12 C13 C14 0.3(5) .
C11 C12 C13 C14 -177.5(5) .
N5 C12 C13 C18 -178.9(4) .
C11 C12 C13 C18 3.3(9) .
N5 N6 C14 C13 0.2(6) .
N5 N6 C14 C15 -179.8(5) .
C12 C13 C14 N6 -0.3(5) .
C18 C13 C14 N6 179.0(4) .
C12 C13 C14 C15 179.7(6) .
C18 C13 C14 C15 -1.1(9) .
N8 N7 C17 C18 -0.1(5) .
Cd1 N7 C17 C18 152.9(3) 4_456
N8 N7 C17 C16 177.2(5) .
Cd1 N7 C17 C16 -29.9(7) 4_456
N7 C17 C18 C19 0.6(6) .
C16 C17 C18 C19 -176.4(6) .
N7 C17 C18 C13 -176.5(5) .
C16 C17 C18 C13 6.5(9) .
C14 C13 C18 C19 -125.3(6) .
C12 C13 C18 C19 53.8(8) .
C14 C13 C18 C17 51.1(8) .
C12 C13 C18 C17 -129.8(6) .
N7 N8 C19 C18 0.8(6) .
N7 N8 C19 C20 -179.0(5) .
C17 C18 C19 N8 -0.8(5) .
C13 C18 C19 N8 176.3(5) .
C17 C18 C19 C20 179.0(6) .
C13 C18 C19 C20 -3.9(9) .
C23A Cl4 C23 Cl5 -171(5) .
C23A Cl4 C23 Cl6 -42(4) .
C23 Cl4 C23A Cl6A 50(3) .
C23 Cl4 C23A Cl5A 164(5) .
